data_7713742
loop_
_publ_author_name
'Das, Bhagyashree Ms'
'Sahoo, Amiya Kumar'
'Banjare, Shyam Kumar'
'Panda, Subhra Jyoti'
'Purohit, Chandra Shekhar'
'Doddi, Adinarayana'

_publ_section_title
;
 Dicationic Copper(I) Complexes Bearing ENE (E = S, Se) Pincer Ligands;
 Catalytic Applications in Regioselective Cyclization of 1,6-diynes
;
_journal_name_full 'Dalton Transactions'
_journal_paper_doi 10.1039/D3DT01989F
_journal_year 2023
_chemical_formula_moiety 'C58 H46 Cu2 N2 P4 Se4, C H2 Cl2, 2(B F4)'
_chemical_formula_sum 'C59 H48 B2 Cl2 Cu2 F8 N2 P4 Se4'
_chemical_formula_weight 1596.31
_space_group_crystal_system monoclinic
_space_group_IT_number 14
_space_group_name_Hall '-P 2yn'
_space_group_name_H-M_alt 'P 1 21/n 1'
_atom_sites_solution_hydrogens geom
_atom_sites_solution_primary dual
_audit_creation_date 2023-04-19
_audit_creation_method
;
Olex2 1.3
(compiled 2020.11.12 svn.r5f609507 for OlexSys, GUI svn.r6408)
;
_audit_update_record
;
2023-04-19 deposited with the CCDC.	2023-08-11 downloaded from the CCDC.
;
_cell_angle_alpha 90
_cell_angle_beta 100.231(3)
_cell_angle_gamma 90
_cell_formula_units_Z 4
_cell_length_a 14.4083(4)
_cell_length_b 24.9105(8)
_cell_length_c 17.3957(6)
_cell_measurement_reflns_used 16689
_cell_measurement_temperature 100.00(10)
_cell_measurement_theta_max 29.4250
_cell_measurement_theta_min 3.5330
_cell_volume 6144.4(3)
_computing_cell_refinement 'CrysAlisPro 1.171.40.84a (Rigaku OD, 2020)'
_computing_data_collection 'CrysAlisPro 1.171.40.84a (Rigaku OD, 2020)'
_computing_data_reduction 'CrysAlisPro 1.171.40.84a (Rigaku OD, 2020)'
_computing_molecular_graphics 'Olex2 1.3 (Dolomanov et al., 2009)'
_computing_publication_material 'Olex2 1.3 (Dolomanov et al., 2009)'
_computing_structure_refinement 'SHELXL 2018/3 (Sheldrick, 2015)'
_computing_structure_solution 'SHELXT 2014/5 (Sheldrick, 2014)'
_diffrn_ambient_environment N~2~
_diffrn_ambient_temperature 100.00(10)
_diffrn_detector 'Hybrid Pixel Array Detector'
_diffrn_detector_area_resol_mean 5.8140
_diffrn_detector_type 'Pilatus 200K'
_diffrn_measured_fraction_theta_full 0.9963
_diffrn_measured_fraction_theta_max 0.7987
_diffrn_measurement_details
;
List of Runs (angles in degrees, time in seconds):

  # Type    Start    End  Width  t~exp~   \w     \q     \k     \f   Frames
#--------------------------------------------------------------------------
  1  \w     -2.00  39.00   0.50    4.20    --    3.51 -99.00-170.00   82
  2  \w    -15.00  31.00   0.50    4.20    --   -4.14 -99.00-170.00   92
  3  \w    -13.00  33.00   0.50    4.20    --    3.51 -99.00 150.00   92
  4  \w    -13.00  31.00   0.50    4.20    --    3.51 -99.00   0.00   88
  5  \w      0.00  70.00   0.50    4.20    --    3.51  37.00  30.00  140
  6  \w      2.00  31.00   0.50    4.20    --   -4.14 -99.00 -90.00   58
  7  \w    -15.00  23.00   0.50    4.20    --   -4.14 -99.00  60.00   76
  8  \w    -25.00  20.00   0.50    4.20    --   -4.14  77.00  30.00   90
;
_diffrn_measurement_device 'four-circle diffractometer'
_diffrn_measurement_device_type 'SuperNova, Dual, Cu at home/near, Pilatus 200K'
_diffrn_measurement_method '\w scans'
_diffrn_orient_matrix_type 'CrysAlisPro convention (1999,Acta A55,543-557)'
_diffrn_orient_matrix_UB_11 -0.0318180000
_diffrn_orient_matrix_UB_12 0.0126791000
_diffrn_orient_matrix_UB_13 -0.0304062000
_diffrn_orient_matrix_UB_21 0.0024880000
_diffrn_orient_matrix_UB_22 0.0238829000
_diffrn_orient_matrix_UB_23 0.0224073000
_diffrn_orient_matrix_UB_31 0.0385370000
_diffrn_orient_matrix_UB_32 0.0089246000
_diffrn_orient_matrix_UB_33 -0.0170028000
_diffrn_radiation_monochromator mirror
_diffrn_radiation_probe x-ray
_diffrn_radiation_type 'Mo K\a'
_diffrn_radiation_wavelength 0.71073
_diffrn_reflns_av_R_equivalents 0.0685
_diffrn_reflns_av_unetI/netI 0.0646
_diffrn_reflns_Laue_measured_fraction_full 0.998
_diffrn_reflns_Laue_measured_fraction_max 0.799
_diffrn_reflns_limit_h_max 18
_diffrn_reflns_limit_h_min -17
_diffrn_reflns_limit_k_max 34
_diffrn_reflns_limit_k_min -31
_diffrn_reflns_limit_l_max 24
_diffrn_reflns_limit_l_min -22
_diffrn_reflns_number 69099
_diffrn_reflns_point_group_measured_fraction_full 0.998
_diffrn_reflns_point_group_measured_fraction_max 0.799
_diffrn_reflns_theta_full 25.242
_diffrn_reflns_theta_max 30.595
_diffrn_reflns_theta_min 3.306
_diffrn_source 'micro-focus sealed X-ray tube'
_diffrn_source_type 'SuperNova (Mo) X-ray Source'
_exptl_absorpt_coefficient_mu 3.318
_exptl_absorpt_correction_T_max 1.00000
_exptl_absorpt_correction_T_min 0.66212
_exptl_absorpt_correction_type multi-scan
_exptl_absorpt_process_details
;
CrysAlisPro 1.171.40.84a (Rigaku Oxford Diffraction, 2020)
Empirical absorption correction using spherical harmonics,
implemented in SCALE3 ABSPACK scaling algorithm.
;
_exptl_crystal_colour 'clear reddish orange'
_exptl_crystal_colour_lustre clear
_exptl_crystal_colour_modifier reddish
_exptl_crystal_colour_primary orange
_exptl_crystal_density_diffrn 1.726
_exptl_crystal_description block
_exptl_crystal_F_000 3144
_exptl_crystal_preparation 'As per the reaction scheme'
_exptl_crystal_recrystallization_method 'Vapour diffusion'
_exptl_crystal_size_max 0.3
_exptl_crystal_size_mid 0.27
_exptl_crystal_size_min 0.26
_refine_diff_density_max 1.480
_refine_diff_density_min -0.795
_refine_diff_density_rms 0.110
_refine_ls_extinction_method none
_refine_ls_goodness_of_fit_ref 1.008
_refine_ls_hydrogen_treatment constr
_refine_ls_matrix_type full
_refine_ls_number_parameters 788
_refine_ls_number_reflns 15100
_refine_ls_number_restraints 0
_refine_ls_restrained_S_all 1.008
_refine_ls_R_factor_all 0.0776
_refine_ls_R_factor_gt 0.0485
_refine_ls_shift/su_max 0.001
_refine_ls_shift/su_mean 0.000
_refine_ls_structure_factor_coef Fsqd
_refine_ls_weighting_details 'w=1/[\s^2^(Fo^2^)+(0.0375P)^2^+10.9959P] where P=(Fo^2^+2Fc^2^)/3'
_refine_ls_weighting_scheme calc
_refine_ls_wR_factor_gt 0.0935
_refine_ls_wR_factor_ref 0.1019
_reflns_Friedel_coverage 0.000
_reflns_number_gt 11160
_reflns_number_total 15100
_reflns_threshold_expression 'I > 2\s(I)'
_cod_data_source_file d3dt01989f2.cif
_cod_data_source_block sjp-bd-210
_cod_database_code 7713742
_shelx_shelxl_version_number 2018/3
_chemical_oxdiff_formula 'C232 H196 B8 Cl8 Cu8 F36 N12 P16 Se16 '
_chemical_oxdiff_usercomment 'DARAK ORANGE RED CRYSTAL'
_shelx_space_group_comment
;
The symmetry employed for this shelxl refinement is uniquely defined
by the following loop, which should always be used as a source of
symmetry information in preference to the above space-group names.
They are only intended as comments.
;
_shelx_estimated_absorpt_t_max 0.479
_shelx_estimated_absorpt_t_min 0.436
_diffrn_oxdiff_digest_frames
;
010b11238a9d4057698ed2170a245bcafa00718562c
;
_reflns_odcompleteness_completeness 99.63
_reflns_odcompleteness_iscentric 1
_reflns_odcompleteness_theta 26.32
_olex2_refinement_description
;
1. Fixed Uiso
 At 1.2 times of:
  All C(H) groups, All C(H,H) groups
2. Others
 Fixed Sof: Se1(0.94) Se2(0.06) Cl3(0.615) Cl2(0.385) F7(0.5) F9(0.37)
 F11(0.67) F6(0.5) F8(0.63) F10(0.33)
3.a Secondary CH2 refined with riding coordinates:
 C59(H59a,H59b)
3.b Aromatic/amide H refined with riding coordinates:
 C2(H2), C3(H3), C4(H4), C5(H5), C6(H6), C8(H8), C9(H9), C10(H10), C11(H11),
 C12(H12), C14(H14), C15(H15), C16(H16), C19(H19), C20(H20), C21(H21), C22(H22),
  C23(H23), C25(H25), C26(H26), C27(H27), C28(H28), C29(H29), C31(H31),
 C32(H32), C33(H33), C34(H34), C35(H35), C37(H37), C38(H38), C39(H39), C40(H40),
  C41(H41), C43(H43), C44(H44), C45(H45), C48(H48), C49(H49), C50(H50),
 C51(H51), C52(H52), C54(H54), C55(H55), C56(H56), C57(H57), C58(H58)
;
_olex2_exptl_crystal_mounting_method 'Mounted on the loop'
_olex2_submission_special_instructions 'No special instructions were received'
_oxdiff_exptl_absorpt_empirical_details
;
Empirical correction (ABSPACK) includes:
- Absorption correction using spherical harmonics
- Frame scaling
;
_oxdiff_exptl_absorpt_empirical_full_max 1.604
_oxdiff_exptl_absorpt_empirical_full_min 0.662

loop_
_space_group_symop_operation_xyz
'x, y, z'
'-x+1/2, y+1/2, -z+1/2'
'-x, -y, -z'
'x-1/2, -y-1/2, z-1/2'

loop_
_atom_site_label
_atom_site_type_symbol
_atom_site_fract_x
_atom_site_fract_y
_atom_site_fract_z
_atom_site_U_iso_or_equiv
_atom_site_adp_type
_atom_site_occupancy
_atom_site_site_symmetry_order
_atom_site_calc_flag
_atom_site_refinement_flags_posn
_atom_site_refinement_flags_adp
_atom_site_refinement_flags_occupancy
_atom_site_disorder_assembly
_atom_site_disorder_group
Se3 Se 0.29267(2) 0.46819(2) 0.68100(2) 0.01911(8) Uani 1 1 d . . . . .
Se4 Se 0.17690(3) 0.47648(2) 0.47134(2) 0.02397(9) Uani 1 1 d . . . . .
Se5 Se 0.47526(2) 0.41457(2) 0.53956(2) 0.02119(9) Uani 1 1 d . . . . .
Cu1 Cu 0.45460(3) 0.46648(2) 0.66235(3) 0.02160(10) Uani 1 1 d . . . . .
Cu2 Cu 0.31215(3) 0.43160(2) 0.54846(3) 0.02280(11) Uani 1 1 d . . . . .
P1 P 0.66530(7) 0.48921(4) 0.73931(6) 0.0230(2) Uani 1 1 d . . . . .
P2 P 0.33000(6) 0.41895(4) 0.78431(5) 0.01606(18) Uani 1 1 d . . . . .
P3 P 0.09737(6) 0.40723(4) 0.49268(5) 0.01959(19) Uani 1 1 d . . . . .
P4 P 0.44943(6) 0.32926(4) 0.53102(5) 0.01940(19) Uani 1 1 d . . . . .
N1 N 0.50779(19) 0.45010(12) 0.78120(17) 0.0168(6) Uani 1 1 d . . . . .
N2 N 0.26326(19) 0.35533(12) 0.51005(16) 0.0170(6) Uani 1 1 d . . . . .
C1 C 0.7176(3) 0.42898(17) 0.7074(2) 0.0290(9) Uani 1 1 d . . . . .
C2 C 0.7152(3) 0.4194(2) 0.6285(3) 0.0369(11) Uani 1 1 d . . . . .
H2 H 0.690801 0.445633 0.590689 0.044 Uiso 1 1 calc R U . . .
C3 C 0.7494(3) 0.3703(2) 0.6056(3) 0.0471(13) Uani 1 1 d . . . . .
H3 H 0.747112 0.363039 0.551670 0.057 Uiso 1 1 calc R U . . .
C4 C 0.7856(3) 0.3329(2) 0.6596(4) 0.0538(15) Uani 1 1 d . . . . .
H4 H 0.808379 0.299872 0.642949 0.065 Uiso 1 1 calc R U . . .
C5 C 0.7898(3) 0.3422(2) 0.7380(3) 0.0466(13) Uani 1 1 d . . . . .
H5 H 0.815664 0.315859 0.775224 0.056 Uiso 1 1 calc R U . . .
C6 C 0.7561(3) 0.39055(18) 0.7629(3) 0.0355(10) Uani 1 1 d . . . . .
H6 H 0.759141 0.397360 0.816990 0.043 Uiso 1 1 calc R U . . .
C7 C 0.7548(3) 0.53192(16) 0.7940(2) 0.0258(8) Uani 1 1 d . . . . .
C8 C 0.8488(3) 0.51738(18) 0.8088(2) 0.0321(9) Uani 1 1 d . . . . .
H8 H 0.869024 0.484722 0.788924 0.038 Uiso 1 1 calc R U . . .
C9 C 0.9136(3) 0.5518(2) 0.8538(3) 0.0378(10) Uani 1 1 d . . . . .
H9 H 0.978582 0.542597 0.864028 0.045 Uiso 1 1 calc R U . . .
C10 C 0.8845(3) 0.59853(19) 0.8831(3) 0.0384(11) Uani 1 1 d . . . . .
H10 H 0.929425 0.621303 0.913819 0.046 Uiso 1 1 calc R U . . .
C11 C 0.7899(3) 0.6130(2) 0.8685(3) 0.0451(12) Uani 1 1 d . . . . .
H11 H 0.769840 0.645500 0.889053 0.054 Uiso 1 1 calc R U . . .
C12 C 0.7253(3) 0.57971(18) 0.8237(3) 0.0403(11) Uani 1 1 d . . . . .
H12 H 0.660479 0.589384 0.812990 0.048 Uiso 1 1 calc R U . . .
C13 C 0.5971(2) 0.46447(14) 0.8116(2) 0.0197(7) Uani 1 1 d . . . . .
C14 C 0.6329(3) 0.46233(16) 0.8912(2) 0.0267(8) Uani 1 1 d . . . . .
H14 H 0.696101 0.472765 0.910754 0.032 Uiso 1 1 calc R U . . .
C15 C 0.5742(3) 0.44454(18) 0.9419(2) 0.0312(9) Uani 1 1 d . . . . .
H15 H 0.596978 0.442311 0.996512 0.037 Uiso 1 1 calc R U . . .
C16 C 0.4821(3) 0.43019(16) 0.9110(2) 0.0260(8) Uani 1 1 d . . . . .
H16 H 0.440403 0.418423 0.944208 0.031 Uiso 1 1 calc R U . . .
C17 C 0.4517(2) 0.43332(14) 0.8307(2) 0.0181(7) Uani 1 1 d . . . . .
C18 C 0.2561(2) 0.43631(15) 0.8534(2) 0.0197(7) Uani 1 1 d . . . . .
C19 C 0.2525(3) 0.48974(15) 0.8758(2) 0.0241(8) Uani 1 1 d . . . . .
H19 H 0.293268 0.515324 0.858618 0.029 Uiso 1 1 calc R U . . .
C20 C 0.1900(3) 0.50574(18) 0.9230(2) 0.0312(9) Uani 1 1 d . . . . .
H20 H 0.188135 0.542138 0.938997 0.037 Uiso 1 1 calc R U . . .
C21 C 0.1301(3) 0.46843(18) 0.9467(2) 0.0339(10) Uani 1 1 d . . . . .
H21 H 0.086225 0.479627 0.978299 0.041 Uiso 1 1 calc R U . . .
C22 C 0.1329(3) 0.41515(18) 0.9255(3) 0.0340(10) Uani 1 1 d . . . . .
H22 H 0.091733 0.389869 0.942849 0.041 Uiso 1 1 calc R U . . .
C23 C 0.1965(3) 0.39865(17) 0.8783(2) 0.0272(9) Uani 1 1 d . . . . .
H23 H 0.199096 0.362081 0.863313 0.033 Uiso 1 1 calc R U . . .
C24 C 0.3215(2) 0.34756(15) 0.7684(2) 0.0174(7) Uani 1 1 d . . . . .
C25 C 0.3613(3) 0.31205(16) 0.8272(2) 0.0279(9) Uani 1 1 d . . . . .
H25 H 0.395596 0.325336 0.875137 0.033 Uiso 1 1 calc R U . . .
C26 C 0.3505(3) 0.25745(17) 0.8151(3) 0.0309(9) Uani 1 1 d . . . . .
H26 H 0.377714 0.233116 0.854857 0.037 Uiso 1 1 calc R U . . .
C27 C 0.3003(3) 0.23798(16) 0.7457(2) 0.0291(9) Uani 1 1 d . . . . .
H27 H 0.294008 0.200351 0.737446 0.035 Uiso 1 1 calc R U . . .
C28 C 0.2590(3) 0.27320(17) 0.6881(2) 0.0301(9) Uani 1 1 d . . . . .
H28 H 0.223472 0.259775 0.640768 0.036 Uiso 1 1 calc R U . . .
C29 C 0.2697(3) 0.32825(15) 0.6996(2) 0.0231(8) Uani 1 1 d . . . . .
H29 H 0.241520 0.352503 0.660089 0.028 Uiso 1 1 calc R U . . .
C30 C 0.0609(2) 0.40468(15) 0.5874(2) 0.0220(8) Uani 1 1 d . . . . .
C31 C 0.0543(3) 0.45177(18) 0.6283(2) 0.0293(9) Uani 1 1 d . . . . .
H31 H 0.068880 0.485277 0.607205 0.035 Uiso 1 1 calc R U . . .
C32 C 0.0263(3) 0.4494(2) 0.7000(3) 0.0366(11) Uani 1 1 d . . . . .
H32 H 0.021771 0.481545 0.728493 0.044 Uiso 1 1 calc R U . . .
C33 C 0.0049(3) 0.4010(2) 0.7309(3) 0.0374(11) Uani 1 1 d . . . . .
H33 H -0.013997 0.399913 0.780479 0.045 Uiso 1 1 calc R U . . .
C34 C 0.0109(3) 0.3538(2) 0.6899(3) 0.0362(10) Uani 1 1 d . . . . .
H34 H -0.003988 0.320396 0.711109 0.043 Uiso 1 1 calc R U . . .
C35 C 0.0387(3) 0.35569(17) 0.6174(2) 0.0294(9) Uani 1 1 d . . . . .
H35 H 0.042575 0.323605 0.588592 0.035 Uiso 1 1 calc R U . . .
C36 C -0.0080(2) 0.39981(15) 0.4190(2) 0.0229(8) Uani 1 1 d . . . . .
C37 C -0.0956(3) 0.39408(17) 0.4400(2) 0.0292(9) Uani 1 1 d . . . . .
H37 H -0.100804 0.389923 0.493377 0.035 Uiso 1 1 calc R U . . .
C38 C -0.1763(3) 0.39445(18) 0.3823(3) 0.0371(10) Uani 1 1 d . . . . .
H38 H -0.236799 0.390667 0.396223 0.044 Uiso 1 1 calc R U . . .
C39 C -0.1683(3) 0.40028(16) 0.3052(3) 0.0327(10) Uani 1 1 d . . . . .
H39 H -0.223633 0.401503 0.266331 0.039 Uiso 1 1 calc R U . . .
C40 C -0.0822(3) 0.40434(18) 0.2838(3) 0.0362(10) Uani 1 1 d . . . . .
H40 H -0.077932 0.407053 0.230100 0.043 Uiso 1 1 calc R U . . .
C41 C 0.0000(3) 0.40456(18) 0.3403(2) 0.0314(9) Uani 1 1 d . . . . .
H41 H 0.060147 0.407870 0.325573 0.038 Uiso 1 1 calc R U . . .
C42 C 0.1702(2) 0.34704(14) 0.4887(2) 0.0181(7) Uani 1 1 d . . . . .
C43 C 0.1326(2) 0.29690(15) 0.4655(2) 0.0215(8) Uani 1 1 d . . . . .
H43 H 0.066272 0.291750 0.452868 0.026 Uiso 1 1 calc R U . . .
C44 C 0.1942(3) 0.25459(16) 0.4612(2) 0.0245(8) Uani 1 1 d . . . . .
H44 H 0.170661 0.219797 0.446318 0.029 Uiso 1 1 calc R U . . .
C45 C 0.2899(3) 0.26365(15) 0.4789(2) 0.0230(8) Uani 1 1 d . . . . .
H45 H 0.333293 0.235757 0.473616 0.028 Uiso 1 1 calc R U . . .
C46 C 0.3218(2) 0.31409(15) 0.5045(2) 0.0201(7) Uani 1 1 d . . . . .
C47 C 0.5012(3) 0.30041(16) 0.4537(2) 0.0259(8) Uani 1 1 d . . . . .
C48 C 0.4547(3) 0.30623(19) 0.3767(2) 0.0353(10) Uani 1 1 d . . . . .
H48 H 0.395038 0.323473 0.365546 0.042 Uiso 1 1 calc R U . . .
C49 C 0.4969(4) 0.2865(2) 0.3163(3) 0.0453(12) Uani 1 1 d . . . . .
H49 H 0.465869 0.290060 0.263560 0.054 Uiso 1 1 calc R U . . .
C50 C 0.5831(4) 0.2619(2) 0.3331(3) 0.0484(13) Uani 1 1 d . . . . .
H50 H 0.610912 0.248121 0.291539 0.058 Uiso 1 1 calc R U . . .
C51 C 0.6304(3) 0.2566(2) 0.4088(3) 0.0463(13) Uani 1 1 d . . . . .
H51 H 0.690815 0.240146 0.419332 0.056 Uiso 1 1 calc R U . . .
C52 C 0.5886(3) 0.27560(17) 0.4698(3) 0.0338(10) Uani 1 1 d . . . . .
H52 H 0.619960 0.271593 0.522341 0.041 Uiso 1 1 calc R U . . .
C53 C 0.4945(2) 0.29334(15) 0.6197(2) 0.0216(8) Uani 1 1 d . . . . .
C54 C 0.4885(3) 0.23741(16) 0.6216(3) 0.0313(9) Uani 1 1 d . . . . .
H54 H 0.459986 0.218171 0.576396 0.038 Uiso 1 1 calc R U . . .
C55 C 0.5244(3) 0.21016(18) 0.6900(3) 0.0363(10) Uani 1 1 d . . . . .
H55 H 0.519930 0.172142 0.691604 0.044 Uiso 1 1 calc R U . . .
C56 C 0.5663(3) 0.23758(19) 0.7550(2) 0.0379(11) Uani 1 1 d . . . . .
H56 H 0.591050 0.218467 0.801376 0.045 Uiso 1 1 calc R U . . .
C57 C 0.5729(3) 0.29275(19) 0.7538(2) 0.0381(10) Uani 1 1 d . . . . .
H57 H 0.602269 0.311561 0.799124 0.046 Uiso 1 1 calc R U . . .
C58 C 0.5364(3) 0.32075(17) 0.6862(2) 0.0286(9) Uani 1 1 d . . . . .
H58 H 0.540179 0.358815 0.685550 0.034 Uiso 1 1 calc R U . . .
Se1 Se 0.57654(3) 0.53178(2) 0.64889(2) 0.02480(10) Uani 0.94 1 d . . P A 1
Se2 Se 0.5325(6) 0.5461(3) 0.6586(5) 0.0353(19) Uiso 0.06 1 d . . P A 2
Cl1 Cl 0.31071(8) 0.63795(4) 0.89490(7) 0.0394(3) Uani 1 1 d . . . . .
C59 C 0.4108(4) 0.6421(2) 0.8510(4) 0.0665(17) Uani 1 1 d . . . . .
H59A H 0.402634 0.672667 0.814172 0.080 Uiso 1 1 calc R U . B 1
H59B H 0.465953 0.650053 0.892102 0.080 Uiso 1 1 calc R U . B 1
Cl3 Cl 0.43490(15) 0.58697(10) 0.80258(17) 0.0486(6) Uani 0.615 1 d . . P C 1
Cl2 Cl 0.4737(4) 0.5770(2) 0.8590(5) 0.099(2) Uani 0.385 1 d . . P C 2
F1 F 0.39551(19) 0.07533(9) 0.44325(17) 0.0452(7) Uani 1 1 d . . . . .
F2 F 0.28119(16) 0.13717(10) 0.44645(17) 0.0428(6) Uani 1 1 d . . . . .
F3 F 0.39487(19) 0.12601(11) 0.55259(17) 0.0470(7) Uani 1 1 d . . . . .
F4 F 0.43137(18) 0.16432(10) 0.44417(18) 0.0464(7) Uani 1 1 d . . . . .
B1 B 0.3761(3) 0.12533(19) 0.4706(3) 0.0334(11) Uani 1 1 d . . . . .
F5 F 0.4340(3) 0.27122(14) 1.11986(17) 0.0804(12) Uani 1 1 d . . . . .
B2 B 0.4023(4) 0.2783(3) 1.0405(3) 0.0471(15) Uani 1 1 d . . . . .
F7 F 0.3204(10) 0.2517(8) 1.0162(6) 0.166(7) Uani 0.5 1 d . . P D 1
F9 F 0.3915(11) 0.3355(4) 1.0250(5) 0.052(3) Uani 0.37 1 d . . P D 1
F11 F 0.4731(7) 0.2708(5) 1.0072(4) 0.118(4) Uani 0.67 1 d . . P D 1
F6 F 0.4038(7) 0.2288(3) 1.0005(4) 0.068(2) Uani 0.5 1 d . . P D -1
F8 F 0.3349(10) 0.3046(8) 1.0269(6) 0.193(7) Uani 0.63 1 d . . P D -1
F10 F 0.4641(15) 0.3108(9) 1.0081(7) 0.102(7) Uani 0.33 1 d . . P D -1

loop_
_atom_site_aniso_label
_atom_site_aniso_U_11
_atom_site_aniso_U_22
_atom_site_aniso_U_33
_atom_site_aniso_U_23
_atom_site_aniso_U_13
_atom_site_aniso_U_12
Se3 0.01898(17) 0.02056(19) 0.01666(17) 0.00164(14) 0.00006(13) 0.00466(13)
Se4 0.02413(19) 0.0212(2) 0.0237(2) 0.00368(15) -0.00366(14) 0.00362(14)
Se5 0.02256(18) 0.0244(2) 0.01651(18) 0.00129(15) 0.00306(14) -0.00069(14)
Cu1 0.0226(2) 0.0267(3) 0.0150(2) 0.00371(18) 0.00215(17) -0.00178(18)
Cu2 0.0217(2) 0.0200(2) 0.0241(2) -0.00214(19) -0.00281(18) 0.00298(17)
P1 0.0210(5) 0.0254(5) 0.0238(5) 0.0012(4) 0.0069(4) -0.0047(4)
P2 0.0151(4) 0.0188(5) 0.0139(4) -0.0004(4) 0.0015(3) -0.0008(3)
P3 0.0187(4) 0.0212(5) 0.0171(4) -0.0021(4) -0.0020(3) 0.0054(3)
P4 0.0183(4) 0.0227(5) 0.0169(4) -0.0008(4) 0.0024(3) 0.0035(3)
N1 0.0172(14) 0.0160(15) 0.0174(15) 0.0022(12) 0.0036(11) 0.0022(11)
N2 0.0179(14) 0.0185(16) 0.0139(14) -0.0008(12) 0.0008(11) 0.0042(11)
C1 0.0194(19) 0.034(2) 0.036(2) -0.0064(18) 0.0114(16) -0.0049(16)
C2 0.021(2) 0.054(3) 0.037(2) -0.009(2) 0.0091(17) -0.0143(19)
C3 0.023(2) 0.064(4) 0.057(3) -0.032(3) 0.016(2) -0.006(2)
C4 0.029(2) 0.050(3) 0.083(4) -0.026(3) 0.011(3) 0.002(2)
C5 0.032(2) 0.038(3) 0.070(4) -0.008(3) 0.009(2) 0.009(2)
C6 0.028(2) 0.034(2) 0.044(3) -0.005(2) 0.0060(19) 0.0034(18)
C7 0.0242(19) 0.028(2) 0.026(2) 0.0017(17) 0.0068(15) -0.0079(15)
C8 0.028(2) 0.041(3) 0.030(2) 0.0038(19) 0.0112(17) -0.0048(17)
C9 0.025(2) 0.050(3) 0.038(3) 0.005(2) 0.0052(18) -0.0069(19)
C10 0.034(2) 0.046(3) 0.034(2) 0.002(2) 0.0043(19) -0.020(2)
C11 0.038(3) 0.038(3) 0.059(3) -0.013(2) 0.008(2) -0.009(2)
C12 0.031(2) 0.035(3) 0.055(3) -0.010(2) 0.007(2) -0.0059(18)
C13 0.0201(17) 0.0167(18) 0.0223(18) 0.0042(15) 0.0038(14) 0.0011(13)
C14 0.0183(18) 0.031(2) 0.028(2) 0.0041(17) -0.0035(15) -0.0050(15)
C15 0.033(2) 0.042(3) 0.0153(18) 0.0074(18) -0.0029(16) -0.0062(18)
C16 0.0248(19) 0.035(2) 0.0167(18) 0.0065(16) 0.0002(15) -0.0053(16)
C17 0.0178(17) 0.0191(18) 0.0168(17) 0.0022(14) 0.0014(13) -0.0016(13)
C18 0.0146(16) 0.026(2) 0.0187(18) 0.0000(15) 0.0023(13) -0.0005(13)
C19 0.0249(19) 0.023(2) 0.025(2) -0.0021(16) 0.0063(15) -0.0015(15)
C20 0.032(2) 0.032(2) 0.030(2) -0.0037(18) 0.0081(17) 0.0083(17)
C21 0.027(2) 0.049(3) 0.029(2) 0.000(2) 0.0141(17) 0.0062(19)
C22 0.033(2) 0.040(3) 0.033(2) -0.003(2) 0.0169(18) -0.0113(18)
C23 0.029(2) 0.028(2) 0.027(2) -0.0026(17) 0.0104(16) -0.0038(16)
C24 0.0139(16) 0.0245(19) 0.0140(17) 0.0007(14) 0.0030(13) -0.0003(13)
C25 0.029(2) 0.027(2) 0.024(2) 0.0064(17) -0.0078(16) -0.0036(16)
C26 0.027(2) 0.027(2) 0.035(2) 0.0081(18) -0.0024(17) 0.0022(16)
C27 0.032(2) 0.019(2) 0.039(2) -0.0004(18) 0.0156(18) -0.0032(16)
C28 0.042(2) 0.029(2) 0.0191(19) -0.0057(17) 0.0053(17) -0.0085(18)
C29 0.030(2) 0.023(2) 0.0158(18) -0.0017(15) 0.0022(15) -0.0027(15)
C30 0.0188(18) 0.028(2) 0.0181(18) -0.0031(15) 0.0011(14) 0.0032(14)
C31 0.0185(19) 0.039(2) 0.031(2) -0.0118(18) 0.0040(16) 0.0014(16)
C32 0.022(2) 0.052(3) 0.036(2) -0.022(2) 0.0068(18) -0.0029(18)
C33 0.021(2) 0.066(3) 0.025(2) -0.002(2) 0.0034(16) 0.004(2)
C34 0.027(2) 0.048(3) 0.035(2) 0.010(2) 0.0099(18) 0.0092(19)
C35 0.031(2) 0.030(2) 0.028(2) 0.0006(18) 0.0067(17) 0.0090(17)
C36 0.0223(18) 0.0187(19) 0.0236(19) -0.0049(15) -0.0066(15) 0.0072(14)
C37 0.023(2) 0.032(2) 0.029(2) -0.0026(18) -0.0022(16) 0.0050(16)
C38 0.022(2) 0.037(3) 0.046(3) 0.000(2) -0.0099(18) 0.0032(17)
C39 0.030(2) 0.025(2) 0.035(2) -0.0061(18) -0.0165(18) 0.0081(16)
C40 0.040(2) 0.038(3) 0.025(2) -0.0043(19) -0.0104(18) 0.0086(19)
C41 0.030(2) 0.040(3) 0.022(2) -0.0054(18) -0.0022(16) 0.0092(17)
C42 0.0213(18) 0.0201(19) 0.0128(16) -0.0005(14) 0.0030(13) 0.0066(14)
C43 0.0192(18) 0.025(2) 0.0182(18) -0.0026(15) -0.0020(14) 0.0021(14)
C44 0.027(2) 0.022(2) 0.0210(19) -0.0009(16) -0.0030(15) 0.0005(15)
C45 0.0257(19) 0.022(2) 0.0205(19) 0.0000(15) 0.0024(15) 0.0061(15)
C46 0.0214(18) 0.023(2) 0.0155(17) 0.0000(15) 0.0024(14) 0.0056(14)
C47 0.028(2) 0.025(2) 0.026(2) -0.0020(17) 0.0091(16) 0.0004(15)
C48 0.040(2) 0.040(3) 0.026(2) -0.0025(19) 0.0084(18) 0.0003(19)
C49 0.067(3) 0.048(3) 0.025(2) -0.011(2) 0.019(2) -0.014(2)
C50 0.054(3) 0.049(3) 0.053(3) -0.023(3) 0.038(3) -0.014(2)
C51 0.037(3) 0.046(3) 0.062(4) -0.016(3) 0.026(2) -0.002(2)
C52 0.029(2) 0.033(2) 0.042(3) -0.005(2) 0.0150(19) 0.0011(17)
C53 0.0167(17) 0.027(2) 0.0217(19) 0.0055(16) 0.0037(14) 0.0075(14)
C54 0.035(2) 0.025(2) 0.031(2) 0.0032(18) -0.0018(17) 0.0031(17)
C55 0.048(3) 0.028(2) 0.035(2) 0.0071(19) 0.014(2) 0.0087(19)
C56 0.050(3) 0.044(3) 0.021(2) 0.009(2) 0.0104(19) 0.015(2)
C57 0.053(3) 0.041(3) 0.020(2) 0.0023(19) 0.0022(19) 0.001(2)
C58 0.034(2) 0.032(2) 0.021(2) 0.0034(17) 0.0085(16) 0.0066(17)
Se1 0.0252(2) 0.0249(2) 0.0236(2) 0.00870(17) 0.00266(17) -0.00518(18)
Cl1 0.0484(6) 0.0308(6) 0.0392(6) 0.0072(5) 0.0085(5) 0.0025(5)
C59 0.065(4) 0.054(4) 0.087(5) 0.008(3) 0.029(3) -0.014(3)
Cl3 0.0367(11) 0.0417(12) 0.0726(16) -0.0172(12) 0.0242(11) -0.0074(9)
Cl2 0.104(4) 0.065(3) 0.156(6) -0.044(4) 0.098(4) -0.027(3)
F1 0.0527(16) 0.0194(13) 0.0677(19) -0.0020(12) 0.0224(14) 0.0055(11)
F2 0.0297(13) 0.0410(15) 0.0577(17) -0.0128(13) 0.0080(12) 0.0024(11)
F3 0.0487(16) 0.0403(16) 0.0496(17) -0.0030(13) 0.0021(13) -0.0075(12)
F4 0.0403(14) 0.0278(14) 0.077(2) 0.0057(13) 0.0274(14) -0.0011(11)
B1 0.026(2) 0.024(2) 0.053(3) -0.001(2) 0.014(2) 0.0011(18)
F5 0.132(3) 0.075(2) 0.0265(15) 0.0078(15) -0.0055(17) -0.060(2)
B2 0.051(4) 0.055(4) 0.033(3) 0.002(3) 0.002(3) -0.020(3)
F7 0.137(10) 0.270(16) 0.067(6) 0.071(8) -0.049(6) -0.167(12)
F9 0.089(9) 0.040(5) 0.024(4) 0.013(4) 0.002(5) 0.009(5)
F11 0.121(7) 0.186(10) 0.055(4) 0.019(6) 0.034(4) 0.102(8)
F6 0.091(6) 0.059(4) 0.043(4) -0.021(3) -0.022(4) 0.011(4)
F8 0.133(9) 0.287(17) 0.138(9) -0.107(11) -0.037(7) 0.165(11)
F10 0.127(14) 0.117(13) 0.041(7) 0.039(9) -0.040(9) -0.094(12)

loop_
_atom_type_symbol
_atom_type_description
_atom_type_scat_dispersion_real
_atom_type_scat_dispersion_imag
_atom_type_scat_source
C C 0.0033 0.0016 'International Tables Vol C Tables 4.2.6.8 and 6.1.1.4'
H H 0.0000 0.0000 'International Tables Vol C Tables 4.2.6.8 and 6.1.1.4'
B B 0.0013 0.0007 'International Tables Vol C Tables 4.2.6.8 and 6.1.1.4'
Cl Cl 0.1484 0.1585 'International Tables Vol C Tables 4.2.6.8 and 6.1.1.4'
Cu Cu 0.3201 1.2651 'International Tables Vol C Tables 4.2.6.8 and 6.1.1.4'
F F 0.0171 0.0103 'International Tables Vol C Tables 4.2.6.8 and 6.1.1.4'
N N 0.0061 0.0033 'International Tables Vol C Tables 4.2.6.8 and 6.1.1.4'
P P 0.1023 0.0942 'International Tables Vol C Tables 4.2.6.8 and 6.1.1.4'
Se Se -0.0929 2.2259 'International Tables Vol C Tables 4.2.6.8 and 6.1.1.4'

loop_
_geom_angle_atom_site_label_1
_geom_angle_atom_site_label_2
_geom_angle_atom_site_label_3
_geom_angle
_geom_angle_site_symmetry_1
_geom_angle_site_symmetry_3
_geom_angle_publ_flag
Cu1 Se3 Cu2 66.813(17) . . ?
P2 Se3 Cu1 89.88(3) . . ?
P2 Se3 Cu2 119.95(3) . . ?
P3 Se4 Cu2 86.28(3) . . ?
Cu2 Se5 Cu1 66.407(17) . . ?
P4 Se5 Cu1 120.72(3) . . ?
P4 Se5 Cu2 91.11(3) . . ?
Se3 Cu1 Se5 112.32(2) . . ?
Se3 Cu1 Cu2 58.844(16) . . ?
Se3 Cu1 Se1 137.09(3) . . ?
Se5 Cu1 Cu2 54.351(15) . . ?
N1 Cu1 Se3 93.63(8) . . ?
N1 Cu1 Se5 130.04(8) . . ?
N1 Cu1 Cu2 138.08(8) . . ?
N1 Cu1 Se1 94.62(8) . . ?
N1 Cu1 Se2 95.8(2) . . ?
Se1 Cu1 Se5 93.69(2) . . ?
Se1 Cu1 Cu2 127.23(2) . . ?
Se2 Cu1 Se3 118.7(2) . . ?
Se2 Cu1 Se5 106.5(2) . . ?
Se2 Cu1 Cu2 124.4(2) . . ?
Se3 Cu2 Cu1 54.343(15) . . ?
Se4 Cu2 Se3 97.40(2) . . ?
Se4 Cu2 Cu1 132.80(2) . . ?
Se5 Cu2 Se3 112.71(2) . . ?
Se5 Cu2 Se4 137.49(2) . . ?
Se5 Cu2 Cu1 59.242(16) . . ?
N2 Cu2 Se3 122.00(8) . . ?
N2 Cu2 Se4 92.86(8) . . ?
N2 Cu2 Se5 95.51(8) . . ?
N2 Cu2 Cu1 133.43(8) . . ?
C1 P1 C13 103.58(18) . . ?
C1 P1 Se1 114.54(15) . . ?
C1 P1 Se2 126.6(2) . . ?
C7 P1 C1 110.63(18) . . ?
C7 P1 C13 104.81(17) . . ?
C7 P1 Se1 112.04(14) . . ?
C7 P1 Se2 110.7(2) . . ?
C13 P1 Se1 110.47(12) . . ?
C13 P1 Se2 97.0(2) . . ?
C17 P2 Se3 109.44(12) . . ?
C18 P2 Se3 109.30(12) . . ?
C18 P2 C17 107.04(16) . . ?
C18 P2 C24 107.96(16) . . ?
C24 P2 Se3 115.63(12) . . ?
C24 P2 C17 107.13(16) . . ?
C30 P3 Se4 115.83(13) . . ?
C30 P3 C42 105.36(16) . . ?
C36 P3 Se4 111.50(13) . . ?
C36 P3 C30 107.22(17) . . ?
C36 P3 C42 107.55(16) . . ?
C42 P3 Se4 108.93(12) . . ?
C46 P4 Se5 111.66(12) . . ?
C47 P4 Se5 110.82(13) . . ?
C47 P4 C46 104.89(17) . . ?
C47 P4 C53 107.91(18) . . ?
C53 P4 Se5 113.48(13) . . ?
C53 P4 C46 107.65(17) . . ?
C13 N1 Cu1 119.2(2) . . ?
C17 N1 Cu1 122.1(2) . . ?
C17 N1 C13 118.0(3) . . ?
C42 N2 Cu2 119.4(2) . . ?
C42 N2 C46 118.1(3) . . ?
C46 N2 Cu2 122.5(2) . . ?
C2 C1 P1 120.5(4) . . ?
C2 C1 C6 120.0(4) . . ?
C6 C1 P1 119.4(3) . . ?
C1 C2 H2 120.5 . . ?
C1 C2 C3 118.9(5) . . ?
C3 C2 H2 120.5 . . ?
C2 C3 H3 119.6 . . ?
C4 C3 C2 120.8(5) . . ?
C4 C3 H3 119.6 . . ?
C3 C4 H4 119.5 . . ?
C3 C4 C5 121.0(5) . . ?
C5 C4 H4 119.5 . . ?
C4 C5 H5 120.1 . . ?
C4 C5 C6 119.8(5) . . ?
C6 C5 H5 120.1 . . ?
C1 C6 H6 120.2 . . ?
C5 C6 C1 119.6(5) . . ?
C5 C6 H6 120.2 . . ?
C8 C7 P1 121.9(3) . . ?
C8 C7 C12 120.6(4) . . ?
C12 C7 P1 117.5(3) . . ?
C7 C8 H8 120.7 . . ?
C7 C8 C9 118.5(4) . . ?
C9 C8 H8 120.7 . . ?
C8 C9 H9 119.6 . . ?
C10 C9 C8 120.8(4) . . ?
C10 C9 H9 119.6 . . ?
C9 C10 H10 119.7 . . ?
C9 C10 C11 120.6(4) . . ?
C11 C10 H10 119.7 . . ?
C10 C11 H11 120.4 . . ?
C12 C11 C10 119.2(4) . . ?
C12 C11 H11 120.4 . . ?
C7 C12 H12 119.9 . . ?
C11 C12 C7 120.2(4) . . ?
C11 C12 H12 119.9 . . ?
N1 C13 P1 114.2(3) . . ?
N1 C13 C14 122.7(3) . . ?
C14 C13 P1 123.1(3) . . ?
C13 C14 H14 120.6 . . ?
C13 C14 C15 118.8(3) . . ?
C15 C14 H14 120.6 . . ?
C14 C15 H15 120.6 . . ?
C16 C15 C14 118.8(3) . . ?
C16 C15 H15 120.6 . . ?
C15 C16 H16 120.6 . . ?
C15 C16 C17 118.9(3) . . ?
C17 C16 H16 120.6 . . ?
N1 C17 P2 114.5(2) . . ?
N1 C17 C16 122.9(3) . . ?
C16 C17 P2 122.5(3) . . ?
C19 C18 P2 118.3(3) . . ?
C19 C18 C23 120.2(3) . . ?
C23 C18 P2 121.2(3) . . ?
C18 C19 H19 119.9 . . ?
C20 C19 C18 120.2(4) . . ?
C20 C19 H19 119.9 . . ?
C19 C20 H20 120.3 . . ?
C21 C20 C19 119.5(4) . . ?
C21 C20 H20 120.3 . . ?
C20 C21 H21 119.4 . . ?
C20 C21 C22 121.2(4) . . ?
C22 C21 H21 119.4 . . ?
C21 C22 H22 120.2 . . ?
C21 C22 C23 119.6(4) . . ?
C23 C22 H22 120.2 . . ?
C18 C23 C22 119.3(4) . . ?
C18 C23 H23 120.3 . . ?
C22 C23 H23 120.3 . . ?
C25 C24 P2 120.4(3) . . ?
C29 C24 P2 119.3(3) . . ?
C29 C24 C25 120.2(4) . . ?
C24 C25 H25 120.3 . . ?
C26 C25 C24 119.5(4) . . ?
C26 C25 H25 120.3 . . ?
C25 C26 H26 119.8 . . ?
C27 C26 C25 120.4(4) . . ?
C27 C26 H26 119.8 . . ?
C26 C27 H27 120.0 . . ?
C26 C27 C28 120.1(4) . . ?
C28 C27 H27 120.0 . . ?
C27 C28 H28 120.0 . . ?
C27 C28 C29 120.0(4) . . ?
C29 C28 H28 120.0 . . ?
C24 C29 C28 119.8(4) . . ?
C24 C29 H29 120.1 . . ?
C28 C29 H29 120.1 . . ?
C31 C30 P3 119.6(3) . . ?
C31 C30 C35 120.7(4) . . ?
C35 C30 P3 119.7(3) . . ?
C30 C31 H31 120.4 . . ?
C32 C31 C30 119.1(4) . . ?
C32 C31 H31 120.4 . . ?
C31 C32 H32 119.6 . . ?
C33 C32 C31 120.8(4) . . ?
C33 C32 H32 119.6 . . ?
C32 C33 H33 119.9 . . ?
C32 C33 C34 120.2(4) . . ?
C34 C33 H33 119.9 . . ?
C33 C34 H34 120.2 . . ?
C33 C34 C35 119.5(4) . . ?
C35 C34 H34 120.2 . . ?
C30 C35 C34 119.6(4) . . ?
C30 C35 H35 120.2 . . ?
C34 C35 H35 120.2 . . ?
C37 C36 P3 120.8(3) . . ?
C37 C36 C41 120.4(3) . . ?
C41 C36 P3 118.6(3) . . ?
C36 C37 H37 120.3 . . ?
C36 C37 C38 119.5(4) . . ?
C38 C37 H37 120.3 . . ?
C37 C38 H38 120.0 . . ?
C39 C38 C37 120.0(4) . . ?
C39 C38 H38 120.0 . . ?
C38 C39 H39 119.5 . . ?
C40 C39 C38 120.9(4) . . ?
C40 C39 H39 119.5 . . ?
C39 C40 H40 119.7 . . ?
C39 C40 C41 120.5(4) . . ?
C41 C40 H40 119.7 . . ?
C36 C41 C40 118.7(4) . . ?
C36 C41 H41 120.6 . . ?
C40 C41 H41 120.6 . . ?
N2 C42 P3 114.4(3) . . ?
N2 C42 C43 122.4(3) . . ?
C43 C42 P3 123.2(3) . . ?
C42 C43 H43 120.8 . . ?
C44 C43 C42 118.5(3) . . ?
C44 C43 H43 120.8 . . ?
C43 C44 H44 120.4 . . ?
C45 C44 C43 119.2(4) . . ?
C45 C44 H44 120.4 . . ?
C44 C45 H45 120.6 . . ?
C44 C45 C46 118.9(3) . . ?
C46 C45 H45 120.6 . . ?
N2 C46 P4 115.7(3) . . ?
N2 C46 C45 122.7(3) . . ?
C45 C46 P4 121.6(3) . . ?
C48 C47 P4 119.0(3) . . ?
C52 C47 P4 120.6(3) . . ?
C52 C47 C48 120.3(4) . . ?
C47 C48 H48 120.4 . . ?
C49 C48 C47 119.2(4) . . ?
C49 C48 H48 120.4 . . ?
C48 C49 H49 120.1 . . ?
C50 C49 C48 119.8(5) . . ?
C50 C49 H49 120.1 . . ?
C49 C50 H50 119.2 . . ?
C49 C50 C51 121.5(4) . . ?
C51 C50 H50 119.2 . . ?
C50 C51 H51 120.4 . . ?
C50 C51 C52 119.3(4) . . ?
C52 C51 H51 120.4 . . ?
C47 C52 C51 119.9(4) . . ?
C47 C52 H52 120.1 . . ?
C51 C52 H52 120.1 . . ?
C54 C53 P4 120.1(3) . . ?
C58 C53 P4 120.5(3) . . ?
C58 C53 C54 119.4(4) . . ?
C53 C54 H54 120.2 . . ?
C55 C54 C53 119.5(4) . . ?
C55 C54 H54 120.2 . . ?
C54 C55 H55 119.7 . . ?
C56 C55 C54 120.5(4) . . ?
C56 C55 H55 119.7 . . ?
C55 C56 H56 119.8 . . ?
C55 C56 C57 120.5(4) . . ?
C57 C56 H56 119.8 . . ?
C56 C57 H57 120.1 . . ?
C56 C57 C58 119.9(4) . . ?
C58 C57 H57 120.1 . . ?
C53 C58 C57 120.2(4) . . ?
C53 C58 H58 119.9 . . ?
C57 C58 H58 119.9 . . ?
P1 Se1 Cu1 86.86(3) . . ?
Cu1 Se2 P1 80.2(3) . . ?
Cl1 C59 H59A 108.4 . . ?
Cl1 C59 H59B 108.4 . . ?
Cl1 C59 Cl2 110.3(3) . . ?
H59A C59 H59B 107.5 . . ?
Cl3 C59 Cl1 115.5(3) . . ?
Cl3 C59 H59A 108.4 . . ?
Cl3 C59 H59B 108.4 . . ?
F1 B1 F2 109.7(4) . . ?
F1 B1 F3 110.3(4) . . ?
F1 B1 F4 110.8(4) . . ?
F2 B1 F3 107.8(4) . . ?
F4 B1 F2 110.1(4) . . ?
F4 B1 F3 108.1(4) . . ?
F5 B2 F9 108.3(6) . . ?
F5 B2 F6 110.4(6) . . ?
F5 B2 F10 110.8(6) . . ?
F7 B2 F5 111.3(5) . . ?
F7 B2 F9 111.3(10) . . ?
F7 B2 F6 60.7(9) . . ?
F7 B2 F10 137.9(7) . . ?
F11 B2 F5 106.7(6) . . ?
F11 B2 F7 120.8(11) . . ?
F11 B2 F9 97.3(7) . . ?
F11 B2 F6 64.3(7) . . ?
F11 B2 F10 44.1(10) . . ?
F6 B2 F9 140.5(6) . . ?
F8 B2 F5 112.9(8) . . ?
F8 B2 F7 64.0(10) . . ?
F8 B2 F9 49.5(10) . . ?
F8 B2 F11 134.4(11) . . ?
F8 B2 F6 118.5(9) . . ?
F8 B2 F10 99.2(13) . . ?
F10 B2 F9 53.8(10) . . ?
F10 B2 F6 103.9(11) . . ?
B2 F7 F6 61.9(7) . . ?
F8 F7 B2 51.0(5) . . ?
F8 F7 F6 108.0(8) . . ?
F8 F9 B2 51.6(6) . . ?
F8 F9 F10 107.5(11) . . ?
F10 F9 B2 60.7(7) . . ?
B2 F11 F6 62.7(6) . . ?
F10 F11 B2 74.4(12) . . ?
F10 F11 F6 129.3(15) . . ?
B2 F6 F11 53.0(4) . . ?
F7 F6 B2 57.4(6) . . ?
F7 F6 F11 107.3(8) . . ?
B2 F8 F7 65.0(8) . . ?
F9 F8 B2 79.0(10) . . ?
F9 F8 F7 139.7(13) . . ?
F9 F10 B2 65.5(10) . . ?
F11 F10 B2 61.5(8) . . ?
F11 F10 F9 126.0(15) . . ?

loop_
_geom_bond_atom_site_label_1
_geom_bond_atom_site_label_2
_geom_bond_distance
_geom_bond_site_symmetry_2
_geom_bond_publ_flag
Se3 Cu1 2.4123(6) . ?
Se3 Cu2 2.5407(6) . ?
Se3 P2 2.1633(10) . ?
Se4 Cu2 2.4328(6) . ?
Se4 P3 2.1395(11) . ?
Se5 Cu1 2.5592(6) . ?
Se5 Cu2 2.4200(6) . ?
Se5 P4 2.1581(11) . ?
Cu1 Cu2 2.7291(6) . ?
Cu1 N1 2.113(3) . ?
Cu1 Se1 2.4360(6) . ?
Cu1 Se2 2.285(8) . ?
Cu2 N2 2.094(3) . ?
P1 C1 1.810(4) . ?
P1 C7 1.807(4) . ?
P1 C13 1.836(4) . ?
P1 Se1 2.1259(11) . ?
P1 Se2 2.585(9) . ?
P2 C17 1.831(3) . ?
P2 C18 1.795(4) . ?
P2 C24 1.801(4) . ?
P3 C30 1.817(4) . ?
P3 C36 1.814(4) . ?
P3 C42 1.838(3) . ?
P4 C46 1.853(4) . ?
P4 C47 1.800(4) . ?
P4 C53 1.802(4) . ?
N1 C13 1.350(4) . ?
N1 C17 1.348(4) . ?
N2 C42 1.343(4) . ?
N2 C46 1.344(4) . ?
C1 C2 1.387(6) . ?
C1 C6 1.401(6) . ?
C2 H2 0.9500 . ?
C2 C3 1.403(7) . ?
C3 H3 0.9500 . ?
C3 C4 1.360(8) . ?
C4 H4 0.9500 . ?
C4 C5 1.374(8) . ?
C5 H5 0.9500 . ?
C5 C6 1.395(6) . ?
C6 H6 0.9500 . ?
C7 C8 1.381(6) . ?
C7 C12 1.394(6) . ?
C8 H8 0.9500 . ?
C8 C9 1.400(6) . ?
C9 H9 0.9500 . ?
C9 C10 1.365(7) . ?
C10 H10 0.9500 . ?
C10 C11 1.390(7) . ?
C11 H11 0.9500 . ?
C11 C12 1.380(6) . ?
C12 H12 0.9500 . ?
C13 C14 1.389(5) . ?
C14 H14 0.9500 . ?
C14 C15 1.398(5) . ?
C15 H15 0.9500 . ?
C15 C16 1.388(5) . ?
C16 H16 0.9500 . ?
C16 C17 1.390(5) . ?
C18 C19 1.390(5) . ?
C18 C23 1.392(5) . ?
C19 H19 0.9500 . ?
C19 C20 1.382(5) . ?
C20 H20 0.9500 . ?
C20 C21 1.380(6) . ?
C21 H21 0.9500 . ?
C21 C22 1.380(6) . ?
C22 H22 0.9500 . ?
C22 C23 1.397(5) . ?
C23 H23 0.9500 . ?
C24 C25 1.396(5) . ?
C24 C29 1.381(5) . ?
C25 H25 0.9500 . ?
C25 C26 1.381(6) . ?
C26 H26 0.9500 . ?
C26 C27 1.381(6) . ?
C27 H27 0.9500 . ?
C27 C28 1.384(6) . ?
C28 H28 0.9500 . ?
C28 C29 1.390(5) . ?
C29 H29 0.9500 . ?
C30 C31 1.384(5) . ?
C30 C35 1.387(6) . ?
C31 H31 0.9500 . ?
C31 C32 1.380(6) . ?
C32 H32 0.9500 . ?
C32 C33 1.378(7) . ?
C33 H33 0.9500 . ?
C33 C34 1.385(7) . ?
C34 H34 0.9500 . ?
C34 C35 1.390(6) . ?
C35 H35 0.9500 . ?
C36 C37 1.382(5) . ?
C36 C41 1.398(6) . ?
C37 H37 0.9500 . ?
C37 C38 1.395(5) . ?
C38 H38 0.9500 . ?
C38 C39 1.373(6) . ?
C39 H39 0.9500 . ?
C39 C40 1.361(6) . ?
C40 H40 0.9500 . ?
C40 C41 1.399(6) . ?
C41 H41 0.9500 . ?
C42 C43 1.392(5) . ?
C43 H43 0.9500 . ?
C43 C44 1.389(5) . ?
C44 H44 0.9500 . ?
C44 C45 1.377(5) . ?
C45 H45 0.9500 . ?
C45 C46 1.384(5) . ?
C47 C48 1.395(6) . ?
C47 C52 1.386(6) . ?
C48 H48 0.9500 . ?
C48 C49 1.394(6) . ?
C49 H49 0.9500 . ?
C49 C50 1.369(7) . ?
C50 H50 0.9500 . ?
C50 C51 1.379(7) . ?
C51 H51 0.9500 . ?
C51 C52 1.392(6) . ?
C52 H52 0.9500 . ?
C53 C54 1.397(6) . ?
C53 C58 1.386(6) . ?
C54 H54 0.9500 . ?
C54 C55 1.387(6) . ?
C55 H55 0.9500 . ?
C55 C56 1.366(6) . ?
C56 H56 0.9500 . ?
C56 C57 1.378(6) . ?
C57 H57 0.9500 . ?
C57 C58 1.387(6) . ?
C58 H58 0.9500 . ?
Cl1 C59 1.750(5) . ?
C59 H59A 0.9900 . ?
C59 H59B 0.9900 . ?
C59 Cl3 1.679(7) . ?
C59 Cl2 1.851(9) . ?
F1 B1 1.379(5) . ?
F2 B1 1.389(5) . ?
F3 B1 1.404(6) . ?
F4 B1 1.385(5) . ?
F5 B2 1.387(6) . ?
B2 F7 1.354(9) . ?
B2 F9 1.455(11) . ?
B2 F11 1.272(9) . ?
B2 F6 1.416(9) . ?
B2 F8 1.161(9) . ?
B2 F10 1.395(13) . ?
F7 F6 1.400(19) . ?
F7 F8 1.342(18) . ?
F9 F8 1.127(19) . ?
F9 F10 1.29(3) . ?
F11 F6 1.435(13) . ?
F11 F10 1.007(19) . ?

loop_
_geom_torsion_atom_site_label_1
_geom_torsion_atom_site_label_2
_geom_torsion_atom_site_label_3
_geom_torsion_atom_site_label_4
_geom_torsion
_geom_torsion_site_symmetry_1
_geom_torsion_site_symmetry_2
_geom_torsion_site_symmetry_3
_geom_torsion_site_symmetry_4
_geom_torsion_publ_flag
Se3 P2 C17 N1 -28.2(3) . . . . ?
Se3 P2 C17 C16 148.1(3) . . . . ?
Se3 P2 C18 C19 -54.5(3) . . . . ?
Se3 P2 C18 C23 119.1(3) . . . . ?
Se3 P2 C24 C25 167.1(3) . . . . ?
Se3 P2 C24 C29 -17.2(3) . . . . ?
Se4 P3 C30 C31 22.8(3) . . . . ?
Se4 P3 C30 C35 -158.0(3) . . . . ?
Se4 P3 C36 C37 -127.3(3) . . . . ?
Se4 P3 C36 C41 47.4(3) . . . . ?
Se4 P3 C42 N2 29.6(3) . . . . ?
Se4 P3 C42 C43 -150.4(3) . . . . ?
Se5 P4 C46 N2 -13.2(3) . . . . ?
Se5 P4 C46 C45 165.4(3) . . . . ?
Se5 P4 C47 C48 -78.6(3) . . . . ?
Se5 P4 C47 C52 97.5(3) . . . . ?
Se5 P4 C53 C54 -175.9(3) . . . . ?
Se5 P4 C53 C58 3.3(3) . . . . ?
Cu1 N1 C13 P1 -7.5(3) . . . . ?
Cu1 N1 C13 C14 170.4(3) . . . . ?
Cu1 N1 C17 P2 6.5(4) . . . . ?
Cu1 N1 C17 C16 -169.9(3) . . . . ?
Cu2 N2 C42 P3 2.6(3) . . . . ?
Cu2 N2 C42 C43 -177.4(3) . . . . ?
Cu2 N2 C46 P4 -1.3(4) . . . . ?
Cu2 N2 C46 C45 -179.8(3) . . . . ?
P1 C1 C2 C3 -174.7(3) . . . . ?
P1 C1 C6 C5 175.0(3) . . . . ?
P1 C7 C8 C9 -178.0(3) . . . . ?
P1 C7 C12 C11 177.5(4) . . . . ?
P1 C13 C14 C15 177.8(3) . . . . ?
P2 C18 C19 C20 173.8(3) . . . . ?
P2 C18 C23 C22 -173.1(3) . . . . ?
P2 C24 C25 C26 177.2(3) . . . . ?
P2 C24 C29 C28 -177.1(3) . . . . ?
P3 C30 C31 C32 179.9(3) . . . . ?
P3 C30 C35 C34 179.9(3) . . . . ?
P3 C36 C37 C38 172.9(3) . . . . ?
P3 C36 C41 C40 -173.6(3) . . . . ?
P3 C42 C43 C44 177.2(3) . . . . ?
P4 C47 C48 C49 176.6(3) . . . . ?
P4 C47 C52 C51 -175.8(3) . . . . ?
P4 C53 C54 C55 179.3(3) . . . . ?
P4 C53 C58 C57 -178.6(3) . . . . ?
N1 C13 C14 C15 0.0(6) . . . . ?
N2 C42 C43 C44 -2.8(5) . . . . ?
C1 P1 C7 C8 -1.4(4) . . . . ?
C1 P1 C7 C12 -179.1(3) . . . . ?
C1 P1 C13 N1 -88.9(3) . . . . ?
C1 P1 C13 C14 93.1(3) . . . . ?
C1 C2 C3 C4 -1.0(6) . . . . ?
C2 C1 C6 C5 -1.4(6) . . . . ?
C2 C3 C4 C5 0.0(7) . . . . ?
C3 C4 C5 C6 0.3(7) . . . . ?
C4 C5 C6 C1 0.4(7) . . . . ?
C6 C1 C2 C3 1.7(6) . . . . ?
C7 P1 C1 C2 -114.5(3) . . . . ?
C7 P1 C1 C6 69.1(4) . . . . ?
C7 P1 C13 N1 155.0(3) . . . . ?
C7 P1 C13 C14 -22.9(4) . . . . ?
C7 C8 C9 C10 0.7(6) . . . . ?
C8 C7 C12 C11 -0.2(7) . . . . ?
C8 C9 C10 C11 -0.4(7) . . . . ?
C9 C10 C11 C12 -0.1(7) . . . . ?
C10 C11 C12 C7 0.5(8) . . . . ?
C12 C7 C8 C9 -0.4(6) . . . . ?
C13 P1 C1 C2 133.7(3) . . . . ?
C13 P1 C1 C6 -42.7(4) . . . . ?
C13 P1 C7 C8 109.6(3) . . . . ?
C13 P1 C7 C12 -68.0(4) . . . . ?
C13 N1 C17 P2 176.2(3) . . . . ?
C13 N1 C17 C16 -0.1(5) . . . . ?
C13 C14 C15 C16 -0.6(6) . . . . ?
C14 C15 C16 C17 0.8(6) . . . . ?
C15 C16 C17 P2 -176.5(3) . . . . ?
C15 C16 C17 N1 -0.5(6) . . . . ?
C17 P2 C18 C19 64.0(3) . . . . ?
C17 P2 C18 C23 -122.4(3) . . . . ?
C17 P2 C24 C25 44.8(3) . . . . ?
C17 P2 C24 C29 -139.5(3) . . . . ?
C17 N1 C13 P1 -177.6(3) . . . . ?
C17 N1 C13 C14 0.3(5) . . . . ?
C18 P2 C17 N1 -146.6(3) . . . . ?
C18 P2 C17 C16 29.8(4) . . . . ?
C18 P2 C24 C25 -70.2(3) . . . . ?
C18 P2 C24 C29 105.5(3) . . . . ?
C18 C19 C20 C21 -1.0(6) . . . . ?
C19 C18 C23 C22 0.4(6) . . . . ?
C19 C20 C21 C22 1.3(6) . . . . ?
C20 C21 C22 C23 -0.8(7) . . . . ?
C21 C22 C23 C18 0.0(6) . . . . ?
C23 C18 C19 C20 0.1(6) . . . . ?
C24 P2 C17 N1 97.8(3) . . . . ?
C24 P2 C17 C16 -85.8(3) . . . . ?
C24 P2 C18 C19 179.0(3) . . . . ?
C24 P2 C18 C23 -7.4(4) . . . . ?
C24 C25 C26 C27 -0.3(6) . . . . ?
C25 C24 C29 C28 -1.4(5) . . . . ?
C25 C26 C27 C28 -1.1(6) . . . . ?
C26 C27 C28 C29 1.3(6) . . . . ?
C27 C28 C29 C24 0.0(6) . . . . ?
C29 C24 C25 C26 1.6(6) . . . . ?
C30 P3 C36 C37 0.5(4) . . . . ?
C30 P3 C36 C41 175.2(3) . . . . ?
C30 P3 C42 N2 -95.3(3) . . . . ?
C30 P3 C42 C43 84.7(3) . . . . ?
C30 C31 C32 C33 -0.1(6) . . . . ?
C31 C30 C35 C34 -0.9(6) . . . . ?
C31 C32 C33 C34 -0.3(6) . . . . ?
C32 C33 C34 C35 0.1(6) . . . . ?
C33 C34 C35 C30 0.5(6) . . . . ?
C35 C30 C31 C32 0.7(6) . . . . ?
C36 P3 C30 C31 -102.4(3) . . . . ?
C36 P3 C30 C35 76.8(3) . . . . ?
C36 P3 C42 N2 150.6(3) . . . . ?
C36 P3 C42 C43 -29.4(4) . . . . ?
C36 C37 C38 C39 0.2(6) . . . . ?
C37 C36 C41 C40 1.1(6) . . . . ?
C37 C38 C39 C40 1.7(7) . . . . ?
C38 C39 C40 C41 -2.3(7) . . . . ?
C39 C40 C41 C36 0.8(6) . . . . ?
C41 C36 C37 C38 -1.6(6) . . . . ?
C42 P3 C30 C31 143.2(3) . . . . ?
C42 P3 C30 C35 -37.6(3) . . . . ?
C42 P3 C36 C37 113.4(3) . . . . ?
C42 P3 C36 C41 -72.0(3) . . . . ?
C42 N2 C46 P4 177.5(2) . . . . ?
C42 N2 C46 C45 -1.0(5) . . . . ?
C42 C43 C44 C45 -0.9(5) . . . . ?
C43 C44 C45 C46 3.5(5) . . . . ?
C44 C45 C46 P4 179.0(3) . . . . ?
C44 C45 C46 N2 -2.6(6) . . . . ?
C46 P4 C47 C48 42.0(4) . . . . ?
C46 P4 C47 C52 -141.9(3) . . . . ?
C46 P4 C53 C54 60.0(3) . . . . ?
C46 P4 C53 C58 -120.8(3) . . . . ?
C46 N2 C42 P3 -176.2(3) . . . . ?
C46 N2 C42 C43 3.8(5) . . . . ?
C47 P4 C46 N2 -133.2(3) . . . . ?
C47 P4 C46 C45 45.3(3) . . . . ?
C47 P4 C53 C54 -52.7(3) . . . . ?
C47 P4 C53 C58 126.5(3) . . . . ?
C47 C48 C49 C50 -0.2(7) . . . . ?
C48 C47 C52 C51 0.2(6) . . . . ?
C48 C49 C50 C51 -0.8(8) . . . . ?
C49 C50 C51 C52 1.5(8) . . . . ?
C50 C51 C52 C47 -1.2(7) . . . . ?
C52 C47 C48 C49 0.5(6) . . . . ?
C53 P4 C46 N2 112.0(3) . . . . ?
C53 P4 C46 C45 -69.4(3) . . . . ?
C53 P4 C47 C48 156.6(3) . . . . ?
C53 P4 C47 C52 -27.3(4) . . . . ?
C53 C54 C55 C56 -0.6(6) . . . . ?
C54 C53 C58 C57 0.7(6) . . . . ?
C54 C55 C56 C57 0.4(7) . . . . ?
C55 C56 C57 C58 0.3(7) . . . . ?
C56 C57 C58 C53 -0.8(6) . . . . ?
C58 C53 C54 C55 0.0(6) . . . . ?
Se1 P1 C1 C2 13.3(4) . . . . ?
Se1 P1 C1 C6 -163.1(3) . . . . ?
Se1 P1 C7 C8 -130.5(3) . . . . ?
Se1 P1 C7 C12 51.8(4) . . . . ?
Se1 P1 C13 N1 34.2(3) . . . . ?
Se1 P1 C13 C14 -143.8(3) . . . . ?
Se2 P1 C1 C2 24.1(4) . . . . ?
Se2 P1 C1 C6 -152.3(4) . . . . ?
Se2 P1 C7 C8 -146.8(4) . . . . ?
Se2 P1 C7 C12 35.5(4) . . . . ?
Se2 P1 C13 N1 41.4(3) . . . . ?
Se2 P1 C13 C14 -136.6(4) . . . . ?
F5 B2 F7 F6 -102.1(7) . . . . ?
F5 B2 F7 F8 105.9(10) . . . . ?
F5 B2 F9 F8 -104.8(10) . . . . ?
F5 B2 F9 F10 102.8(8) . . . . ?
F5 B2 F11 F6 105.0(6) . . . . ?
F5 B2 F11 F10 -103.0(9) . . . . ?
F5 B2 F6 F7 103.6(6) . . . . ?
F5 B2 F6 F11 -99.2(6) . . . . ?
F5 B2 F8 F7 -103.4(7) . . . . ?
F5 B2 F8 F9 95.0(10) . . . . ?
F5 B2 F10 F9 -97.9(8) . . . . ?
F5 B2 F10 F11 92.7(10) . . . . ?
B2 F7 F6 F11 -18.9(6) . . . . ?
B2 F7 F8 F9 28.7(16) . . . . ?
B2 F9 F8 F7 -26.3(15) . . . . ?
B2 F9 F10 F11 11.6(12) . . . . ?
B2 F11 F6 F7 20.0(6) . . . . ?
B2 F11 F10 F9 -12.0(13) . . . . ?
F7 B2 F9 F8 17.8(12) . . . . ?
F7 B2 F9 F10 -134.6(10) . . . . ?
F7 B2 F11 F6 -23.2(9) . . . . ?
F7 B2 F11 F10 128.8(12) . . . . ?
F7 B2 F6 F11 157.2(7) . . . . ?
F7 B2 F8 F9 -161.6(12) . . . . ?
F7 B2 F10 F9 82(2) . . . . ?
F7 B2 F10 F11 -87(2) . . . . ?
F9 B2 F7 F6 137.0(8) . . . . ?
F9 B2 F7 F8 -14.9(11) . . . . ?
F9 B2 F11 F6 -143.3(7) . . . . ?
F9 B2 F11 F10 8.6(9) . . . . ?
F9 B2 F6 F7 -88.5(14) . . . . ?
F9 B2 F6 F11 68.7(12) . . . . ?
F9 B2 F8 F7 161.6(12) . . . . ?
F9 B2 F10 F11 -169.4(12) . . . . ?
F11 B2 F7 F6 24.0(9) . . . . ?
F11 B2 F7 F8 -128.0(12) . . . . ?
F11 B2 F9 F8 144.9(10) . . . . ?
F11 B2 F9 F10 -7.4(8) . . . . ?
F11 B2 F6 F7 -157.2(7) . . . . ?
F11 B2 F8 F7 108.6(16) . . . . ?
F11 B2 F8 F9 -53.0(14) . . . . ?
F11 B2 F10 F9 169.4(12) . . . . ?
F6 B2 F7 F8 -152.0(10) . . . . ?
F6 B2 F9 F8 87.1(14) . . . . ?
F6 B2 F9 F10 -65.2(14) . . . . ?
F6 B2 F11 F10 152.0(10) . . . . ?
F6 B2 F8 F7 27.8(12) . . . . ?
F6 B2 F8 F9 -133.8(9) . . . . ?
F6 B2 F10 F9 143.5(8) . . . . ?
F6 B2 F10 F11 -25.8(10) . . . . ?
F6 F7 F8 B2 -25.8(9) . . . . ?
F6 F7 F8 F9 3(2) . . . . ?
F6 F11 F10 B2 32.6(11) . . . . ?
F6 F11 F10 F9 21(2) . . . . ?
F8 B2 F7 F6 152.0(10) . . . . ?
F8 B2 F9 F10 -152.3(12) . . . . ?
F8 B2 F11 F6 -105.6(14) . . . . ?
F8 B2 F11 F10 46.4(17) . . . . ?
F8 B2 F6 F7 -28.7(12) . . . . ?
F8 B2 F6 F11 128.5(13) . . . . ?
F8 B2 F10 F9 21.0(9) . . . . ?
F8 B2 F10 F11 -148.4(10) . . . . ?
F8 F7 F6 B2 22.6(7) . . . . ?
F8 F7 F6 F11 3.7(10) . . . . ?
F8 F9 F10 B2 -22.4(10) . . . . ?
F8 F9 F10 F11 -11(2) . . . . ?
F10 B2 F7 F6 78(2) . . . . ?
F10 B2 F7 F8 -74(2) . . . . ?
F10 B2 F9 F8 152.3(12) . . . . ?
F10 B2 F11 F6 -152.0(10) . . . . ?
F10 B2 F6 F7 -137.5(10) . . . . ?
F10 B2 F6 F11 19.7(8) . . . . ?
F10 B2 F8 F7 139.2(10) . . . . ?
F10 B2 F8 F9 -22.3(11) . . . . ?
F10 F9 F8 B2 25.1(11) . . . . ?
F10 F9 F8 F7 -1(2) . . . . ?
F10 F11 F6 B2 -35.8(13) . . . . ?
F10 F11 F6 F7 -15.7(16) . . . . ?
